data_7101008
loop_
_publ_author_name
'M. Lappert'
'P. B. Hitchcock'
'Andrey Protchenko'

_publ_section_title
;
New reactions of beta-diketiminatolanthanoid
complexes: sterically induced self-deprotonation of beta-diketiminato
ligands
;
_journal_name_full 'Chemical Communications'
_journal_paper_doi 10.1039/b416549g
_journal_year 2005
_chemical_formula_moiety
;
'(C58 H81 N4 Tm1), (C29 H42 N2), 0.5(C7 H8)'
;
_chemical_formula_sum 'C90.5 H127 N6 Tm'
_chemical_formula_weight 1467.91
_space_group_IT_number 2
_space_group_name_Hall '-P 1'
_space_group_name_H-M_alt 'P -1'
_symmetry_cell_setting triclinic
_symmetry_Int_Tables_number 2
_symmetry_space_group_name_Hall '-P 1'
_symmetry_space_group_name_H-M 'P -1'
_cell_angle_alpha 70.187(1)
_cell_angle_beta 83.689(1)
_cell_angle_gamma 75.243(1)
_cell_formula_units_Z 2
_cell_length_a 10.9404(2)
_cell_length_b 16.9293(2)
_cell_length_c 24.5836(3)
_cell_measurement_temperature 173(2)
_cell_measurement_wavelength 0.71073
_cell_volume 4140.99(10)
_diffrn_ambient_temperature 173(2)
_exptl_crystal_density_diffrn 1.177
_cod_database_code 7101008

loop_
_symmetry_equiv_pos_as_xyz
'x, y, z'
'-x, -y, -z'

loop_
_atom_site_label
_atom_site_type_symbol
_atom_site_fract_x
_atom_site_fract_y
_atom_site_fract_z
_atom_site_U_iso_or_equiv
_atom_site_adp_type
_atom_site_occupancy
_atom_site_symmetry_multiplicity
_atom_site_calc_flag
_atom_site_refinement_flags
_atom_site_disorder_assembly
_atom_site_disorder_group
Tm Tm 0.164317(10) 0.228466(6) 0.238974(4) 0.02233(3) Uani 1 1 d . . .
N1 N 0.33402(18) 0.11399(12) 0.25644(8) 0.0259(5) Uani 1 1 d . . .
N2 N 0.23474(19) 0.26396(12) 0.31047(8) 0.0282(5) Uani 1 1 d . . .
N3 N 0.13606(19) 0.30275(12) 0.14644(8) 0.0272(5) Uani 1 1 d . . .
N4 N -0.01560(19) 0.19276(12) 0.25522(9) 0.0274(5) Uani 1 1 d . . .
C1 C 0.4375(2) 0.13925(16) 0.25821(11) 0.0320(6) Uani 1 1 d . . .
C2 C 0.4362(2) 0.22051(16) 0.26414(12) 0.0355(7) Uani 1 1 d . . .
H2 H 0.5059 0.2438 0.2454 0.043 Uiso 1 1 calc R . .
C3 C 0.3527(2) 0.27186(16) 0.29196(11) 0.0319(6) Uani 1 1 d . . .
C4 C 0.5673(3) 0.08413(19) 0.25365(14) 0.0472(8) Uani 1 1 d . . .
H4A H 0.5604 0.0265 0.2559 0.071 Uiso 1 1 calc R . .
H4B H 0.6184 0.0794 0.2854 0.071 Uiso 1 1 calc R . .
H4C H 0.6076 0.1106 0.2166 0.071 Uiso 1 1 calc R . .
C5 C 0.4043(3) 0.34318(18) 0.29921(15) 0.0513(8) Uani 1 1 d . . .
H5A H 0.3830 0.3953 0.2655 0.077 Uiso 1 1 calc R . .
H5B H 0.4964 0.3242 0.3025 0.077 Uiso 1 1 calc R . .
H5C H 0.3668 0.3559 0.3342 0.077 Uiso 1 1 calc R . .
C6 C 0.3475(2) 0.02741(15) 0.25409(11) 0.0293(6) Uani 1 1 d . . .
C7 C 0.3371(2) -0.03882(16) 0.30596(11) 0.0342(6) Uani 1 1 d . . .
C8 C 0.3559(3) -0.12250(16) 0.30399(13) 0.0406(7) Uani 1 1 d . . .
H8 H 0.3507 -0.1686 0.3388 0.049 Uiso 1 1 calc R . .
C9 C 0.3816(3) -0.13918(17) 0.25266(13) 0.0437(8) Uani 1 1 d . . .
H9 H 0.3947 -0.1966 0.2522 0.052 Uiso 1 1 calc R . .
C10 C 0.3888(3) -0.07330(17) 0.20161(13) 0.0422(7) Uani 1 1 d . . .
H10 H 0.4054 -0.0858 0.1663 0.051 Uiso 1 1 calc R . .
C11 C 0.3719(2) 0.01150(16) 0.20106(11) 0.0343(7) Uani 1 1 d . . .
C12 C 0.3134(3) -0.02356(17) 0.36408(12) 0.0415(7) Uani 1 1 d . . .
H12 H 0.2935 0.0401 0.3567 0.050 Uiso 1 1 calc R . .
C13 C 0.2007(3) -0.0577(2) 0.39699(14) 0.0561(9) Uani 1 1 d . . .
H13A H 0.1876 -0.0463 0.4340 0.084 Uiso 1 1 calc R . .
H13B H 0.2174 -0.1200 0.4042 0.084 Uiso 1 1 calc R . .
H13C H 0.1247 -0.0286 0.3739 0.084 Uiso 1 1 calc R . .
C14 C 0.4328(4) -0.0642(3) 0.40002(15) 0.0698(11) Uani 1 1 d . . .
H14A H 0.4167 -0.0535 0.4372 0.105 Uiso 1 1 calc R . .
H14B H 0.5022 -0.0386 0.3791 0.105 Uiso 1 1 calc R . .
H14C H 0.4558 -0.1266 0.4067 0.105 Uiso 1 1 calc R . .
C15 C 0.3833(3) 0.08183(17) 0.14380(12) 0.0400(7) Uani 1 1 d . . .
H15 H 0.3778 0.1365 0.1521 0.048 Uiso 1 1 calc R . .
C16 C 0.5103(3) 0.0606(2) 0.11226(14) 0.0557(9) Uani 1 1 d . . .
H16A H 0.5137 0.1075 0.0758 0.084 Uiso 1 1 calc R . .
H16B H 0.5185 0.0066 0.1042 0.084 Uiso 1 1 calc R . .
H16C H 0.5795 0.0543 0.1366 0.084 Uiso 1 1 calc R . .
C17 C 0.2752(3) 0.0978(2) 0.10374(14) 0.0542(9) Uani 1 1 d . . .
H17A H 0.2851 0.1433 0.0674 0.081 Uiso 1 1 calc R . .
H17B H 0.1941 0.1156 0.1225 0.081 Uiso 1 1 calc R . .
H17C H 0.2774 0.0445 0.0957 0.081 Uiso 1 1 calc R . .
C18 C 0.1826(3) 0.29542(17) 0.35779(11) 0.0366(6) Uani 1 1 d . . .
C19 C 0.2287(3) 0.24701(19) 0.41375(12) 0.0492(8) Uani 1 1 d . . .
C20 C 0.1829(4) 0.2777(2) 0.45922(15) 0.0700(11) Uani 1 1 d . . .
H20 H 0.2163 0.2469 0.4966 0.084 Uiso 1 1 calc R . .
C21 C 0.0897(5) 0.3523(3) 0.45118(16) 0.0825(13) Uani 1 1 d . . .
H21 H 0.0582 0.3721 0.4830 0.099 Uiso 1 1 calc R . .
C22 C 0.0415(4) 0.3986(2) 0.39653(17) 0.0755(11) Uani 1 1 d . . .
H22 H -0.0246 0.4491 0.3917 0.091 Uiso 1 1 calc R . .
C23 C 0.0885(3) 0.3725(2) 0.34830(14) 0.0524(8) Uani 1 1 d . . .
C24 C 0.3275(3) 0.1621(2) 0.42644(13) 0.0558(9) Uani 1 1 d . . .
H24 H 0.3287 0.1400 0.3934 0.067 Uiso 1 1 calc R . .
C25 C 0.2988(5) 0.0928(3) 0.48135(16) 0.0850(14) Uani 1 1 d . . .
H25A H 0.3651 0.0397 0.4867 0.127 Uiso 1 1 calc R . .
H25B H 0.2169 0.0813 0.4781 0.127 Uiso 1 1 calc R . .
H25C H 0.2958 0.1127 0.5146 0.127 Uiso 1 1 calc R . .
C26 C 0.4625(4) 0.1722(3) 0.4306(2) 0.0975(16) Uani 1 1 d . . .
H26A H 0.5221 0.1157 0.4386 0.146 Uiso 1 1 calc R . .
H26B H 0.4642 0.1955 0.4619 0.146 Uiso 1 1 calc R . .
H26C H 0.4868 0.2118 0.3939 0.146 Uiso 1 1 calc R . .
C27 C 0.0433(4) 0.4314(2) 0.28819(17) 0.0722(11) Uani 1 1 d . . .
H27 H 0.0652 0.3960 0.2616 0.087 Uiso 1 1 calc R . .
C28 C 0.1097(5) 0.5059(3) 0.2644(2) 0.1000(17) Uani 1 1 d . . .
H28A H 0.0789 0.5418 0.2258 0.150 Uiso 1 1 calc R . .
H28B H 0.2012 0.4828 0.2620 0.150 Uiso 1 1 calc R . .
H28C H 0.0918 0.5410 0.2902 0.150 Uiso 1 1 calc R . .
C29 C -0.0995(4) 0.4656(3) 0.2881(2) 0.1015(15) Uani 1 1 d . . .
H29A H -0.1256 0.5025 0.2489 0.152 Uiso 1 1 calc R . .
H29B H -0.1240 0.4993 0.3146 0.152 Uiso 1 1 calc R . .
H29C H -0.1407 0.4171 0.3005 0.152 Uiso 1 1 calc R . .
C30 C 0.0305(2) 0.36449(15) 0.15566(11) 0.0311(6) Uani 1 1 d . . .
C31 C -0.0641(2) 0.34586(15) 0.19434(11) 0.0331(6) Uani 1 1 d . . .
H31 H -0.1137 0.3946 0.2038 0.040 Uiso 1 1 calc R . .
C32 C -0.1072(2) 0.26473(15) 0.22543(11) 0.0295(6) Uani 1 1 d . . .
C33 C 0.0309(3) 0.45899(17) 0.12387(14) 0.0499(9) Uani 1 1 d . . .
H33A H -0.0527 0.4953 0.1282 0.075 Uiso 1 1 calc R . .
H33B H 0.0507 0.4672 0.0827 0.075 Uiso 1 1 calc R . .
H33C H 0.0947 0.4752 0.1402 0.075 Uiso 1 1 calc R . .
C34 C -0.2302(3) 0.26875(19) 0.22576(16) 0.0502(9) Uani 1 1 d . . .
H34A H -0.286(3) 0.321(2) 0.2069(15) 0.069(11) Uiso 1 1 d . . .
H34B H -0.267(3) 0.2216(18) 0.2475(12) 0.046(8) Uiso 1 1 d . . .
C35 C 0.1838(3) 0.31838(15) 0.08824(10) 0.0306(6) Uani 1 1 d . . .
C36 C 0.3074(3) 0.33017(17) 0.07314(12) 0.0401(7) Uani 1 1 d . . .
C37 C 0.3500(3) 0.3427(2) 0.01575(14) 0.0544(9) Uani 1 1 d . . .
H37 H 0.4333 0.3506 0.0052 0.065 Uiso 1 1 calc R . .
C38 C 0.2747(4) 0.3439(2) -0.02585(13) 0.0603(10) Uani 1 1 d . . .
H38 H 0.3057 0.3523 -0.0646 0.072 Uiso 1 1 calc R . .
C39 C 0.1545(3) 0.33289(19) -0.01080(12) 0.0505(9) Uani 1 1 d . . .
H39 H 0.1021 0.3351 -0.0399 0.061 Uiso 1 1 calc R . .
C40 C 0.1066(3) 0.31859(16) 0.04559(11) 0.0367(7) Uani 1 1 d . . .
C41 C 0.3936(3) 0.3329(2) 0.11618(14) 0.0534(9) Uani 1 1 d . . .
H41 H 0.3614 0.3040 0.1557 0.064 Uiso 1 1 calc R . .
C42 C 0.3888(5) 0.4256(3) 0.1119(3) 0.1332(19) Uani 1 1 d . . .
H42A H 0.4449 0.4255 0.1403 0.200 Uiso 1 1 calc R . .
H42B H 0.3020 0.4542 0.1195 0.200 Uiso 1 1 calc R . .
H42C H 0.4164 0.4566 0.0729 0.200 Uiso 1 1 calc R . .
C43 C 0.5306(3) 0.2858(2) 0.11098(17) 0.0652(10) Uani 1 1 d . . .
H43A H 0.5804 0.2899 0.1403 0.098 Uiso 1 1 calc R . .
H43B H 0.5649 0.3121 0.0724 0.098 Uiso 1 1 calc R . .
H43C H 0.5347 0.2249 0.1169 0.098 Uiso 1 1 calc R . .
C44 C -0.0248(3) 0.30149(19) 0.05927(12) 0.0447(8) Uani 1 1 d . . .
H44 H -0.0359 0.2794 0.1023 0.054 Uiso 1 1 calc R . .
C45 C -0.0426(4) 0.2329(2) 0.03509(15) 0.0658(10) Uani 1 1 d . . .
H45A H -0.1283 0.2237 0.0448 0.099 Uiso 1 1 calc R . .
H45B H 0.0192 0.1787 0.0520 0.099 Uiso 1 1 calc R . .
H45C H -0.0302 0.2525 -0.0070 0.099 Uiso 1 1 calc R . .
C46 C -0.1287(3) 0.3831(2) 0.03620(17) 0.0670(11) Uani 1 1 d . . .
H46A H -0.2115 0.3688 0.0456 0.101 Uiso 1 1 calc R . .
H46B H -0.1181 0.4071 -0.0059 0.101 Uiso 1 1 calc R . .
H46C H -0.1233 0.4257 0.0541 0.101 Uiso 1 1 calc R . .
C47 C -0.0633(2) 0.12014(15) 0.29157(11) 0.0286(6) Uani 1 1 d . . .
C48 C -0.1075(3) 0.11745(18) 0.34800(12) 0.0373(7) Uani 1 1 d . . .
C49 C -0.1558(3) 0.0475(2) 0.38213(13) 0.0479(8) Uani 1 1 d . . .
H49 H -0.1862 0.0450 0.4203 0.057 Uiso 1 1 calc R . .
C50 C -0.1606(3) -0.0182(2) 0.36206(14) 0.0509(9) Uani 1 1 d . . .
H50 H -0.1945 -0.0652 0.3861 0.061 Uiso 1 1 calc R . .
C51 C -0.1164(3) -0.01541(17) 0.30716(13) 0.0425(7) Uani 1 1 d . . .
H51 H -0.1191 -0.0614 0.2938 0.051 Uiso 1 1 calc R . .
C52 C -0.0678(2) 0.05277(16) 0.27076(12) 0.0336(6) Uani 1 1 d . . .
C53 C -0.1021(3) 0.1875(2) 0.37274(13) 0.0477(8) Uani 1 1 d . . .
H53 H -0.0506 0.2250 0.3445 0.057 Uiso 1 1 calc R . .
C54 C -0.0375(5) 0.1542(3) 0.4286(2) 0.1085(16) Uani 1 1 d . . .
H54A H -0.0372 0.2025 0.4420 0.163 Uiso 1 1 calc R . .
H54B H 0.0498 0.1236 0.4236 0.163 Uiso 1 1 calc R . .
H54C H -0.0822 0.1144 0.4573 0.163 Uiso 1 1 calc R . .
C55 C -0.2308(4) 0.2452(3) 0.3771(2) 0.1023(15) Uani 1 1 d . . .
H55A H -0.2724 0.2660 0.3398 0.153 Uiso 1 1 calc R . .
H55B H -0.2211 0.2945 0.3871 0.153 Uiso 1 1 calc R . .
H55C H -0.2824 0.2124 0.4070 0.153 Uiso 1 1 calc R . .
C56 C -0.0235(3) 0.05362(16) 0.20980(12) 0.0380(7) Uani 1 1 d . . .
H56 H 0.0295 0.0970 0.1944 0.046 Uiso 1 1 calc R . .
C57 C 0.0574(3) -0.0330(2) 0.20828(15) 0.0594(9) Uani 1 1 d . . .
H57A H 0.0842 -0.0290 0.1683 0.089 Uiso 1 1 calc R . .
H57B H 0.0082 -0.0771 0.2238 0.089 Uiso 1 1 calc R . .
H57C H 0.1321 -0.0487 0.2318 0.089 Uiso 1 1 calc R . .
C58 C -0.1343(3) 0.0812(2) 0.16957(14) 0.0619(10) Uani 1 1 d . . .
H58A H -0.1859 0.1376 0.1700 0.093 Uiso 1 1 calc R . .
H58B H -0.1862 0.0384 0.1828 0.093 Uiso 1 1 calc R . .
H58C H -0.1021 0.0852 0.1301 0.093 Uiso 1 1 calc R . .
N1A N 0.5204(2) -0.34583(12) 0.22368(9) 0.0291(5) Uani 1 1 d . A 1
N2A N 0.4558(2) -0.38562(13) 0.33539(9) 0.0332(5) Uani 1 1 d . A 1
H2Y H 0.465(4) -0.344(3) 0.2942(19) 0.117(16) Uiso 1 1 d . B 1
C1A C 0.5585(2) -0.43028(15) 0.23329(11) 0.0293(6) Uani 1 1 d . A 1
C2A C 0.5484(2) -0.48921(15) 0.28871(11) 0.0308(6) Uani 1 1 d . A 1
H2A H 0.5772 -0.5489 0.2931 0.037 Uiso 1 1 calc R A 1
C3A C 0.4999(3) -0.46773(16) 0.33773(11) 0.0341(6) Uani 1 1 d . A 1
C4A C 0.6142(3) -0.46448(17) 0.18450(12) 0.0406(7) Uani 1 1 d . A 1
H4A1 H 0.5520 -0.4449 0.1541 0.061 Uiso 1 1 calc R A 1
H4A2 H 0.6367 -0.5277 0.1991 0.061 Uiso 1 1 calc R A 1
H4A3 H 0.6901 -0.4430 0.1686 0.061 Uiso 1 1 calc R A 1
C5A C 0.4960(4) -0.53849(18) 0.39455(13) 0.0551(9) Uani 1 1 d . A 1
H5A1 H 0.5401 -0.5290 0.4236 0.083 Uiso 1 1 calc R A 1
H5A2 H 0.5374 -0.5944 0.3898 0.083 Uiso 1 1 calc R A 1
H5A3 H 0.4078 -0.5381 0.4073 0.083 Uiso 1 1 calc R A 1
C6A C 0.5243(2) -0.28354(15) 0.16777(10) 0.0295(6) Uani 1 1 d . A 1
C7A C 0.4246(3) -0.26299(17) 0.12978(12) 0.0400(7) Uani 1 1 d . A 1
C8A C 0.4276(3) -0.19800(19) 0.07688(13) 0.0526(9) Uani 1 1 d . A 1
H8A H 0.3620 -0.1832 0.0504 0.063 Uiso 1 1 calc R A 1
C9A C 0.5235(4) -0.1548(2) 0.06218(13) 0.0565(10) Uani 1 1 d . A 1
H9A H 0.5233 -0.1107 0.0259 0.068 Uiso 1 1 calc R A 1
C10A C 0.6189(3) -0.17519(19) 0.09955(13) 0.0491(8) Uani 1 1 d . A 1
H10A H 0.6847 -0.1450 0.0889 0.059 Uiso 1 1 calc R A 1
C11A C 0.6210(3) -0.23966(16) 0.15313(11) 0.0365(7) Uani 1 1 d . A 1
C12A C 0.3159(3) -0.3070(2) 0.14720(14) 0.0524(8) Uani 1 1 d . A 1
H12A H 0.3486 -0.3649 0.1762 0.063 Uiso 1 1 calc R A 1
C13A C 0.2109(4) -0.2576(3) 0.1775(2) 0.0943(14) Uani 1 1 d . A 1
H13D H 0.1415 -0.2873 0.1888 0.142 Uiso 1 1 calc R A 1
H13E H 0.1796 -0.1990 0.1512 0.142 Uiso 1 1 calc R A 1
H13F H 0.2440 -0.2546 0.2121 0.142 Uiso 1 1 calc R A 1
C14A C 0.2642(4) -0.3227(3) 0.09765(19) 0.0946(14) Uani 1 1 d . A 1
H14D H 0.1949 -0.3519 0.1122 0.142 Uiso 1 1 calc R A 1
H14E H 0.3317 -0.3589 0.0810 0.142 Uiso 1 1 calc R A 1
H14F H 0.2329 -0.2673 0.0678 0.142 Uiso 1 1 calc R A 1
C15A C 0.7296(3) -0.2611(2) 0.19330(14) 0.0504(9) Uani 1 1 d . A 1
H15A H 0.7129 -0.3065 0.2299 0.060 Uiso 1 1 calc R A 1
C16A C 0.7394(3) -0.1825(2) 0.20888(16) 0.0664(10) Uani 1 1 d . A 1
H16D H 0.8098 -0.1991 0.2350 0.100 Uiso 1 1 calc R A 1
H16E H 0.6605 -0.1616 0.2280 0.100 Uiso 1 1 calc R A 1
H16F H 0.7543 -0.1366 0.1736 0.100 Uiso 1 1 calc R A 1
C17A C 0.8552(4) -0.2980(2) 0.1669(2) 0.0802(13) Uani 1 1 d . A 1
H17D H 0.9234 -0.3118 0.1937 0.120 Uiso 1 1 calc R A 1
H17E H 0.8727 -0.2553 0.1303 0.120 Uiso 1 1 calc R A 1
H17F H 0.8500 -0.3506 0.1597 0.120 Uiso 1 1 calc R A 1
C18A C 0.4184(3) -0.35909(15) 0.38515(11) 0.0336(7) Uani 1 1 d . A 1
C19A C 0.5113(3) -0.35068(17) 0.41645(11) 0.0396(7) Uani 1 1 d . A 1
C20A C 0.4719(3) -0.32119(18) 0.46345(12) 0.0469(8) Uani 1 1 d . A 1
H20A H 0.5332 -0.3150 0.4853 0.056 Uiso 1 1 calc R A 1
C21A C 0.3456(4) -0.30088(18) 0.47879(13) 0.0532(9) Uani 1 1 d . A 1
H21A H 0.3207 -0.2812 0.5111 0.064 Uiso 1 1 calc R A 1
C22A C 0.2552(3) -0.30903(19) 0.44734(13) 0.0503(9) Uani 1 1 d . A 1
H22A H 0.1684 -0.2948 0.4582 0.060 Uiso 1 1 calc R A 1
C23A C 0.2898(3) -0.33789(17) 0.39989(12) 0.0412(7) Uani 1 1 d . A 1
C24A C 0.6502(3) -0.3704(2) 0.39996(14) 0.0544(9) Uani 1 1 d . A 1
H24A H 0.6602 -0.3971 0.3686 0.065 Uiso 1 1 calc R A 1
C25A C 0.6973(4) -0.2879(3) 0.37591(19) 0.0837(14) Uani 1 1 d . A 1
H25D H 0.7873 -0.3018 0.3654 0.126 Uiso 1 1 calc R A 1
H25E H 0.6853 -0.2592 0.4053 0.126 Uiso 1 1 calc R A 1
H25F H 0.6496 -0.2494 0.3416 0.126 Uiso 1 1 calc R A 1
C26A C 0.7313(4) -0.4348(2) 0.45062(17) 0.0717(11) Uani 1 1 d . A 1
H26D H 0.8203 -0.4456 0.4379 0.108 Uiso 1 1 calc R A 1
H26E H 0.7038 -0.4892 0.4640 0.108 Uiso 1 1 calc R A 1
H26F H 0.7216 -0.4109 0.4824 0.108 Uiso 1 1 calc R A 1
C27A C 0.1885(3) -0.3445(2) 0.36529(15) 0.0550(9) Uani 1 1 d . A 1
H27A H 0.2317 -0.3664 0.3334 0.066 Uiso 1 1 calc R A 1
C28A C 0.1116(5) -0.4073(3) 0.4015(2) 0.1204(18) Uani 1 1 d . A 1
H28D H 0.0483 -0.4103 0.3774 0.181 Uiso 1 1 calc R A 1
H28E H 0.0689 -0.3878 0.4334 0.181 Uiso 1 1 calc R A 1
H28F H 0.1676 -0.4646 0.4171 0.181 Uiso 1 1 calc R A 1
C29A C 0.0998(4) -0.2580(3) 0.3379(2) 0.1026(17) Uani 1 1 d . A 1
H29D H 0.1488 -0.2170 0.3137 0.154 Uiso 1 1 calc R A 1
H29E H 0.0534 -0.2361 0.3682 0.154 Uiso 1 1 calc R A 1
H29F H 0.0399 -0.2648 0.3139 0.154 Uiso 1 1 calc R A 1
C1B C -0.0428(9) 0.0436(5) -0.0447(4) 0.220(3) Uiso 1 1 d D . 1
C2B C 0.1398(14) -0.0331(6) 0.0216(5) 0.220(3) Uiso 0.50 1 d PD . 1
C3B C 0.1747(9) 0.0129(5) -0.0318(4) 0.220(3) Uiso 1 1 d D C 1
C4B C 0.0732(11) 0.0628(9) -0.0652(7) 0.220(3) Uiso 0.50 1 d PD C 1
C5B C 0.0588(9) 0.0005(9) -0.0188(6) 0.220(3) Uiso 0.50 1 d PD . 1

loop_
_atom_site_aniso_label
_atom_site_aniso_U_11
_atom_site_aniso_U_22
_atom_site_aniso_U_33
_atom_site_aniso_U_23
_atom_site_aniso_U_13
_atom_site_aniso_U_12
Tm 0.02197(5) 0.02286(5) 0.02120(5) -0.00597(4) -0.00403(4) -0.00370(4)
N1 0.0239(10) 0.0265(9) 0.0243(10) -0.0056(8) -0.0029(8) -0.0033(8)
N2 0.0287(11) 0.0298(10) 0.0266(10) -0.0086(8) -0.0042(9) -0.0073(8)
N3 0.0284(11) 0.0254(9) 0.0255(10) -0.0058(8) -0.0010(8) -0.0052(8)
N4 0.0246(10) 0.0261(9) 0.0290(10) -0.0072(8) -0.0043(8) -0.0029(8)
C1 0.0251(13) 0.0344(13) 0.0314(13) -0.0056(11) -0.0024(11) -0.0044(11)
C2 0.0257(13) 0.0378(13) 0.0443(15) -0.0102(12) 0.0020(11) -0.0153(11)
C3 0.0307(13) 0.0300(12) 0.0343(14) -0.0058(11) -0.0084(11) -0.0091(10)
C4 0.0231(14) 0.0522(16) 0.0672(19) -0.0254(15) -0.0011(13) -0.0020(12)
C5 0.0438(16) 0.0428(14) 0.078(2) -0.0239(15) -0.0072(15) -0.0195(13)
C6 0.0231(12) 0.0260(11) 0.0370(13) -0.0112(10) -0.0061(10) 0.0011(10)
C7 0.0320(14) 0.0288(12) 0.0371(14) -0.0070(11) -0.0076(11) -0.0012(11)
C8 0.0433(16) 0.0243(12) 0.0468(16) -0.0044(12) -0.0085(13) -0.0016(11)
C9 0.0472(17) 0.0258(12) 0.0562(17) -0.0163(12) -0.0076(14) 0.0013(12)
C10 0.0438(17) 0.0354(13) 0.0461(16) -0.0199(12) -0.0013(13) 0.0022(12)
C11 0.0311(14) 0.0314(13) 0.0369(14) -0.0116(11) -0.0035(11) 0.0004(11)
C12 0.0551(18) 0.0299(13) 0.0344(14) -0.0040(11) -0.0084(13) -0.0065(12)
C13 0.066(2) 0.0454(17) 0.0459(18) -0.0085(14) 0.0068(16) -0.0062(16)
C14 0.073(2) 0.083(2) 0.0505(19) -0.0186(18) -0.0209(18) -0.011(2)
C15 0.0496(17) 0.0351(13) 0.0337(14) -0.0143(11) 0.0014(13) -0.0036(12)
C16 0.057(2) 0.0611(19) 0.0451(17) -0.0173(15) 0.0096(15) -0.0106(16)
C17 0.059(2) 0.0499(17) 0.0431(17) -0.0082(14) -0.0071(15) -0.0019(15)
C18 0.0428(15) 0.0427(13) 0.0360(14) -0.0224(11) 0.0033(12) -0.0186(12)
C19 0.077(2) 0.0525(15) 0.0311(14) -0.0181(12) 0.0042(14) -0.0346(15)
C20 0.111(3) 0.072(2) 0.0441(18) -0.0303(16) 0.0063(19) -0.038(2)
C21 0.127(3) 0.092(2) 0.0526(19) -0.0519(17) 0.027(2) -0.043(2)
C22 0.083(3) 0.078(2) 0.088(2) -0.0653(18) 0.012(2) -0.011(2)
C23 0.0523(19) 0.0589(16) 0.0615(18) -0.0403(14) 0.0014(15) -0.0125(15)
C24 0.084(2) 0.0537(17) 0.0317(15) -0.0063(13) -0.0171(15) -0.0229(17)
C25 0.123(4) 0.073(2) 0.053(2) 0.0004(19) -0.009(2) -0.038(2)
C26 0.082(3) 0.093(3) 0.092(3) 0.015(3) -0.036(2) -0.022(2)
C27 0.067(2) 0.0682(19) 0.090(2) -0.0592(17) -0.0316(18) 0.0276(17)
C28 0.087(3) 0.096(3) 0.084(3) 0.001(3) -0.021(3) 0.002(3)
C29 0.064(3) 0.102(3) 0.157(4) -0.083(3) -0.036(3) 0.019(2)
C30 0.0361(14) 0.0251(11) 0.0294(13) -0.0062(10) -0.0092(11) -0.0027(10)
C31 0.0329(14) 0.0245(11) 0.0401(14) -0.0132(11) -0.0021(12) 0.0007(10)
C32 0.0270(13) 0.0283(12) 0.0320(13) -0.0115(10) -0.0017(10) -0.0014(10)
C33 0.065(2) 0.0248(13) 0.0492(18) -0.0040(13) 0.0019(16) -0.0042(13)
C34 0.0257(15) 0.0349(15) 0.079(2) -0.0062(15) -0.0115(15) 0.0000(12)
C35 0.0414(15) 0.0219(11) 0.0234(12) -0.0012(10) -0.0013(11) -0.0069(10)
C36 0.0430(16) 0.0365(14) 0.0349(15) -0.0054(12) -0.0004(13) -0.0080(12)
C37 0.0476(18) 0.0624(19) 0.0424(17) -0.0058(15) 0.0116(15) -0.0147(15)
C38 0.072(2) 0.069(2) 0.0288(16) -0.0072(15) 0.0075(16) -0.0140(18)
C39 0.070(2) 0.0519(17) 0.0253(14) -0.0055(13) -0.0059(14) -0.0138(16)
C40 0.0475(16) 0.0331(13) 0.0258(13) -0.0042(11) -0.0055(12) -0.0083(12)
C41 0.0436(17) 0.072(2) 0.0466(17) -0.0161(15) 0.0019(14) -0.0218(15)
C42 0.098(3) 0.111(3) 0.237(5) -0.116(3) -0.058(4) -0.001(3)
C43 0.0456(19) 0.077(2) 0.071(2) -0.0132(19) -0.0046(17) -0.0227(17)
C44 0.0534(17) 0.0523(16) 0.0285(14) -0.0044(12) -0.0108(13) -0.0204(14)
C45 0.086(2) 0.0632(19) 0.0562(19) -0.0127(16) -0.0282(18) -0.0299(18)
C46 0.0433(19) 0.071(2) 0.082(3) -0.0153(19) -0.0131(18) -0.0119(17)
C47 0.0208(12) 0.0287(12) 0.0332(13) -0.0063(10) -0.0027(10) -0.0045(10)
C48 0.0284(14) 0.0436(14) 0.0366(14) -0.0102(12) 0.0011(11) -0.0071(11)
C49 0.0441(17) 0.0565(17) 0.0374(16) -0.0065(14) 0.0080(13) -0.0178(14)
C50 0.0519(18) 0.0471(16) 0.0481(18) -0.0009(14) 0.0055(15) -0.0244(14)
C51 0.0401(15) 0.0320(13) 0.0553(18) -0.0112(13) 0.0033(14) -0.0141(12)
C52 0.0257(13) 0.0299(12) 0.0416(15) -0.0085(11) 0.0003(11) -0.0049(10)
C53 0.0491(17) 0.0626(17) 0.0439(16) -0.0300(13) 0.0160(13) -0.0244(14)
C54 0.153(4) 0.097(3) 0.093(3) -0.042(2) -0.057(3) -0.021(3)
C55 0.091(3) 0.110(3) 0.128(3) -0.090(2) -0.019(3) 0.016(3)
C56 0.0368(15) 0.0359(13) 0.0480(15) -0.0210(12) 0.0076(12) -0.0135(11)
C57 0.0453(19) 0.0613(19) 0.069(2) -0.0338(16) -0.0057(16) 0.0110(15)
C58 0.061(2) 0.067(2) 0.0420(17) -0.0167(16) -0.0049(16) 0.0134(17)
N1A 0.0319(11) 0.0259(10) 0.0270(10) -0.0063(8) -0.0038(9) -0.0041(8)
N2A 0.0431(13) 0.0276(10) 0.0257(11) -0.0059(9) -0.0035(10) -0.0053(9)
C1A 0.0246(12) 0.0314(12) 0.0339(13) -0.0125(10) -0.0057(10) -0.0053(10)
C2A 0.0352(14) 0.0203(11) 0.0367(14) -0.0086(10) -0.0054(11) -0.0049(10)
C3A 0.0396(14) 0.0267(12) 0.0333(14) -0.0032(11) -0.0078(12) -0.0091(11)
C4A 0.0486(17) 0.0323(13) 0.0389(15) -0.0146(12) -0.0015(13) -0.0015(12)
C5A 0.092(3) 0.0317(14) 0.0339(16) -0.0031(12) 0.0010(16) -0.0129(15)
C6A 0.0366(14) 0.0252(11) 0.0233(12) -0.0086(10) -0.0003(11) -0.0001(10)
C7A 0.0482(17) 0.0379(14) 0.0318(14) -0.0126(11) -0.0122(12) 0.0002(12)
C8A 0.071(2) 0.0453(16) 0.0360(15) -0.0102(13) -0.0207(15) 0.0013(16)
C9A 0.088(3) 0.0416(16) 0.0257(15) -0.0018(13) -0.0024(16) -0.0027(17)
C10A 0.0566(19) 0.0397(15) 0.0404(16) -0.0048(13) 0.0089(15) -0.0081(14)
C11A 0.0383(15) 0.0322(13) 0.0317(14) -0.0063(11) 0.0024(12) -0.0025(11)
C12A 0.0481(17) 0.0514(17) 0.0580(18) -0.0143(15) -0.0255(15) -0.0066(14)
C13A 0.055(2) 0.121(3) 0.132(4) -0.066(3) 0.008(2) -0.033(2)
C14A 0.114(3) 0.098(3) 0.094(3) -0.035(2) -0.047(2) -0.040(2)
C15A 0.0404(16) 0.0473(16) 0.0529(19) 0.0023(14) -0.0052(14) -0.0158(13)
C16A 0.060(2) 0.081(2) 0.065(2) -0.0273(18) -0.0123(18) -0.0186(18)
C17A 0.049(2) 0.065(2) 0.124(3) -0.032(2) -0.011(2) -0.0019(18)
C18A 0.0480(16) 0.0248(12) 0.0224(12) -0.0026(10) 0.0010(11) -0.0066(11)
C19A 0.0513(17) 0.0352(13) 0.0284(13) -0.0088(11) -0.0041(12) -0.0044(12)
C20A 0.070(2) 0.0409(15) 0.0267(14) -0.0098(12) -0.0049(14) -0.0084(14)
C21A 0.085(2) 0.0361(15) 0.0298(15) -0.0115(12) 0.0093(16) -0.0030(15)
C22A 0.059(2) 0.0410(15) 0.0402(16) -0.0081(13) 0.0127(15) -0.0059(14)
C23A 0.0517(17) 0.0316(13) 0.0335(15) -0.0020(12) 0.0029(13) -0.0111(12)
C24A 0.0509(19) 0.0725(19) 0.0473(17) -0.0306(15) -0.0071(14) -0.0093(16)
C25A 0.057(2) 0.095(3) 0.077(3) 0.001(2) 0.002(2) -0.021(2)
C26A 0.060(2) 0.067(2) 0.082(3) -0.025(2) -0.018(2) 0.0038(18)
C27A 0.0441(18) 0.0665(19) 0.0528(19) -0.0185(16) 0.0028(15) -0.0128(15)
C28A 0.136(3) 0.126(3) 0.109(4) 0.003(3) -0.023(3) -0.095(3)
C29A 0.075(3) 0.080(3) 0.138(4) -0.003(3) -0.050(3) -0.016(2)

loop_
_geom_bond_atom_site_label_1
_geom_bond_atom_site_label_2
_geom_bond_distance
_geom_bond_site_symmetry_2
_geom_bond_publ_flag
Tm N4 2.161(2) . ?
Tm N3 2.2066(19) . ?
Tm N1 2.2727(18) . ?
Tm N2 2.301(2) . ?
N1 C1 1.318(3) . ?
N1 C6 1.456(3) . ?
N2 C3 1.344(3) . ?
N2 C18 1.443(3) . ?
N3 C30 1.402(3) . ?
N3 C35 1.428(3) . ?
N4 C32 1.400(3) . ?
N4 C47 1.436(3) . ?
C1 C2 1.428(4) . ?
C1 C4 1.503(4) . ?
C2 C3 1.385(4) . ?
C3 C5 1.525(4) . ?
C6 C7 1.400(3) . ?
C6 C11 1.403(4) . ?
C7 C8 1.396(4) . ?
C7 C12 1.520(4) . ?
C8 C9 1.369(4) . ?
C9 C10 1.378(4) . ?
C10 C11 1.396(4) . ?
C11 C15 1.522(4) . ?
C12 C13 1.529(4) . ?
C12 C14 1.531(4) . ?
C15 C17 1.535(4) . ?
C15 C16 1.535(4) . ?
C18 C23 1.406(4) . ?
C18 C19 1.413(4) . ?
C19 C20 1.382(5) . ?
C19 C24 1.520(4) . ?
C20 C21 1.376(5) . ?
C21 C22 1.389(5) . ?
C22 C23 1.405(5) . ?
C23 C27 1.527(5) . ?
C24 C25 1.523(5) . ?
C24 C26 1.547(6) . ?
C27 C29 1.521(5) . ?
C27 C28 1.529(6) . ?
C30 C31 1.350(4) . ?
C30 C33 1.525(3) . ?
C31 C32 1.494(3) . ?
C32 C34 1.330(4) . ?
C35 C36 1.407(4) . ?
C35 C40 1.416(4) . ?
C36 C37 1.398(4) . ?
C36 C41 1.513(4) . ?
C37 C38 1.374(5) . ?
C38 C39 1.368(5) . ?
C39 C40 1.390(4) . ?
C40 C44 1.517(4) . ?
C41 C43 1.522(5) . ?
C41 C42 1.523(5) . ?
C44 C46 1.528(4) . ?
C44 C45 1.532(5) . ?
C47 C48 1.407(4) . ?
C47 C52 1.412(4) . ?
C48 C49 1.391(4) . ?
C48 C53 1.520(4) . ?
C49 C50 1.374(5) . ?
C50 C51 1.372(4) . ?
C51 C52 1.387(4) . ?
C52 C56 1.520(4) . ?
C53 C54 1.479(5) . ?
C53 C55 1.512(5) . ?
C56 C57 1.517(4) . ?
C56 C58 1.526(4) . ?
N1A C1A 1.328(3) . ?
N1A C6A 1.425(3) . ?
N2A C3A 1.334(3) . ?
N2A C18A 1.426(3) . ?
C1A C2A 1.402(3) . ?
C1A C4A 1.508(4) . ?
C2A C3A 1.387(4) . ?
C3A C5A 1.506(4) . ?
C6A C11A 1.392(4) . ?
C6A C7A 1.411(4) . ?
C7A C8A 1.393(4) . ?
C7A C12A 1.509(4) . ?
C8A C9A 1.375(5) . ?
C9A C10A 1.366(5) . ?
C10A C11A 1.395(4) . ?
C11A C15A 1.520(4) . ?
C12A C14A 1.523(5) . ?
C12A C13A 1.524(5) . ?
C15A C17A 1.531(5) . ?
C15A C16A 1.536(5) . ?
C18A C23A 1.400(4) . ?
C18A C19A 1.402(4) . ?
C19A C20A 1.394(4) . ?
C19A C24A 1.512(4) . ?
C20A C21A 1.379(5) . ?
C21A C22A 1.380(5) . ?
C22A C23A 1.392(4) . ?
C23A C27A 1.516(5) . ?
C24A C25A 1.519(5) . ?
C24A C26A 1.535(5) . ?
C27A C28A 1.511(5) . ?
C27A C29A 1.514(5) . ?
C1B C2B 1.173(17) 2 ?
C1B C5B 1.264(10) . ?
C1B C4B 1.389(12) . ?
C1B C5B 1.497(16) 2 ?
C2B C1B 1.173(17) 2 ?
C2B C3B 1.350(12) . ?
C3B C5B 1.325(12) . ?
C3B C4B 1.369(12) . ?
